data_2221013
loop_
_publ_author_name
'El Ashry, El Sayed H.'
'Amer, Mohammed R.'
'Raza Shah, Muhammad'
'Ng, Seik Weng'

_publ_section_title
;
 Benzyl
 2-(4-bromoanilino)-4,4-dimethyl-6-oxocyclohex-1-enecarbodithioate:
 first triclinic polymorph
;
_journal_coeditor_code BT2876
_journal_issue 3
_journal_name_full 'Acta Crystallographica Section E'
_journal_page_first o597
_journal_paper_doi 10.1107/S160053680900614X
_journal_volume 65
_journal_year 2009
_chemical_formula_iupac 'C22 H22 Br N O S2'
_chemical_formula_moiety 'C22 H22 Br N O S2'
_chemical_formula_sum 'C22 H22 Br N O S2'
_chemical_formula_weight 460.44
_chemical_name_systematic
;
Benzyl 2-(4-bromoanilino)-4,4-dimethyl-6-oxocyclohex-1-enecarbodithioate
;
_space_group_IT_number 2
_symmetry_cell_setting triclinic
_symmetry_space_group_name_Hall '-P 1'
_symmetry_space_group_name_H-M 'P -1'
_atom_sites_solution_hydrogens geom
_atom_sites_solution_primary direct
_atom_sites_solution_secondary difmap
_audit_creation_method SHELXL-97
_cell_angle_alpha 73.464(2)
_cell_angle_beta 72.391(2)
_cell_angle_gamma 89.916(2)
_cell_formula_units_Z 2
_cell_length_a 9.3030(3)
_cell_length_b 9.8099(3)
_cell_length_c 12.3538(4)
_cell_measurement_reflns_used 2124
_cell_measurement_temperature 100(2)
_cell_measurement_theta_max 25.2
_cell_measurement_theta_min 2.4
_cell_volume 1025.73(6)
_computing_cell_refinement 'SAINT (Bruker, 2008)'
_computing_data_collection 'APEX2 (Bruker, 2008)'
_computing_data_reduction 'SAINT (Bruker, 2008)'
_computing_molecular_graphics 'X-SEED (Barbour, 2001)'
_computing_publication_material 'publCIF (Westrip, 2009)'
_computing_structure_refinement 'SHELXL97 (Sheldrick, 2008)'
_computing_structure_solution 'SHELXS97 (Sheldrick, 2008)'
_diffrn_ambient_temperature 100(2)
_diffrn_measured_fraction_theta_full 0.998
_diffrn_measured_fraction_theta_max 0.998
_diffrn_measurement_device_type 'Bruker SMART APEX'
_diffrn_measurement_method \w
_diffrn_radiation_monochromator graphite
_diffrn_radiation_source 'fine-focus sealed tube'
_diffrn_radiation_type MoK\a
_diffrn_radiation_wavelength 0.71073
_diffrn_reflns_av_R_equivalents 0.0388
_diffrn_reflns_av_sigmaI/netI 0.0663
_diffrn_reflns_limit_h_max 12
_diffrn_reflns_limit_h_min -11
_diffrn_reflns_limit_k_max 12
_diffrn_reflns_limit_k_min -12
_diffrn_reflns_limit_l_max 15
_diffrn_reflns_limit_l_min -16
_diffrn_reflns_number 9757
_diffrn_reflns_theta_full 27.50
_diffrn_reflns_theta_max 27.50
_diffrn_reflns_theta_min 1.81
_diffrn_standards_decay_% 0
_diffrn_standards_interval_count 0
_diffrn_standards_interval_time 0
_diffrn_standards_number 0
_exptl_absorpt_coefficient_mu 2.219
_exptl_absorpt_correction_T_max 0.917
_exptl_absorpt_correction_T_min 0.684
_exptl_absorpt_correction_type multi-scan
_exptl_absorpt_process_details '(SADABS; Sheldrick, 1996)'
_exptl_crystal_colour Yellow
_exptl_crystal_density_diffrn 1.491
_exptl_crystal_density_method 'not measured'
_exptl_crystal_description Prism
_exptl_crystal_F_000 472
_exptl_crystal_size_max 0.40
_exptl_crystal_size_mid 0.04
_exptl_crystal_size_min 0.04
_refine_diff_density_max 0.468
_refine_diff_density_min -0.375
_refine_ls_extinction_method none
_refine_ls_goodness_of_fit_ref 0.988
_refine_ls_hydrogen_treatment mixed
_refine_ls_matrix_type full
_refine_ls_number_parameters 250
_refine_ls_number_reflns 4709
_refine_ls_number_restraints 1
_refine_ls_restrained_S_all 0.988
_refine_ls_R_factor_all 0.0616
_refine_ls_R_factor_gt 0.0372
_refine_ls_shift/su_max 0.001
_refine_ls_shift/su_mean 0.001
_refine_ls_structure_factor_coef Fsqd
_refine_ls_weighting_details 'calc w=1/[\s^2^(Fo^2^)+(0.0236P)^2^+0.5453P] where P=(Fo^2^+2Fc^2^)/3'
_refine_ls_weighting_scheme calc
_refine_ls_wR_factor_gt 0.0667
_refine_ls_wR_factor_ref 0.0772
_reflns_number_gt 3490
_reflns_number_total 4709
_reflns_threshold_expression I>2\s(I)
_cod_data_source_file bt2876.cif
_cod_data_source_block I
_cod_depositor_comments
;
The following automatic conversions were performed:
'_symmetry_cell_setting' value 'Triclinic' changed to 'triclinic'
according to '/home/saulius/struct/CIF-dictionaries/cif_core.dic'
dictionary named 'cif_core.dic' version 2.4.1 from
2010-06-29.

'_exptl_absorpt_correction_type' value 'Multi-scan' changed
to 'multi-scan' according to
'/home/saulius/struct/CIF-dictionaries/cif_core.dic' dictionary named
'cif_core.dic' version 2.4.1 from 2010-06-29.

Automatic conversion script
Id: cif_fix_enum 1527 2010-12-29 10:47:43Z saulius 

The following automatic conversions were performed:

'_symmetry_cell_setting' value 'Triclinic' changed to 'triclinic'
according to /home/saulius/struct/CIF-dictionaries/cif_core.dic
dictionary named 'cif_core.dic' version 2.4.1 from
2010-06-29.

'_exptl_absorpt_correction_type' value 'Multi-scan'
changed to 'multi-scan' according to
/home/saulius/struct/CIF-dictionaries/cif_core.dic dictionary named
'cif_core.dic' version 2.4.1 from 2010-06-29.

Automatic conversion script
Id: cif_fix_values 1715 2011-07-08 13:25:40Z adriana 
;
_cod_database_code 2221013
_cod_database_fobs_code 2221013

loop_
_symmetry_equiv_pos_as_xyz
'x, y, z'
'-x, -y, -z'

loop_
_atom_site_type_symbol
_atom_site_label
_atom_site_fract_x
_atom_site_fract_y
_atom_site_fract_z
_atom_site_U_iso_or_equiv
_atom_site_adp_type
_atom_site_calc_flag
_atom_site_refinement_flags
_atom_site_occupancy
_atom_site_disorder_assembly
_atom_site_disorder_group
Br Br1 0.36770(4) 0.20219(3) 1.10143(3) 0.02491(9) Uani d . 1 . .
S S1 0.64466(8) 1.01099(7) 0.25672(6) 0.01823(16) Uani d . 1 . .
S S2 0.74397(8) 0.76685(8) 0.41055(6) 0.02190(17) Uani d . 1 . .
O O1 0.3727(2) 1.0432(2) 0.34593(18) 0.0319(5) Uani d . 1 . .
N N1 0.4826(3) 0.6419(2) 0.6181(2) 0.0182(5) Uani d D 1 . .
H H1 0.5775(16) 0.658(3) 0.571(2) 0.035(10) Uiso d D 1 . .
C C1 0.3918(3) 0.7277(3) 0.5732(2) 0.0153(6) Uani d . 1 . .
C C2 0.2258(3) 0.7000(3) 0.6438(2) 0.0181(6) Uani d . 1 . .
H H2A 0.2056 0.7509 0.7048 0.022 Uiso calc R 1 . .
H H2B 0.2024 0.5966 0.6860 0.022 Uiso calc R 1 . .
C C3 0.1189(3) 0.7459(3) 0.5701(2) 0.0179(6) Uani d . 1 . .
C C4 0.1689(3) 0.9016(3) 0.5000(2) 0.0196(6) Uani d . 1 . .
H H4A 0.1096 0.9325 0.4443 0.024 Uiso calc R 1 . .
H H4B 0.1437 0.9594 0.5560 0.024 Uiso calc R 1 . .
C C5 0.3345(3) 0.9339(3) 0.4300(2) 0.0192(6) Uani d . 1 . .
C C6 0.4459(3) 0.8392(3) 0.4637(2) 0.0149(6) Uani d . 1 . .
C C7 0.1277(3) 0.6549(3) 0.4872(3) 0.0267(7) Uani d . 1 . .
H H7A 0.0547 0.6832 0.4439 0.040 Uiso calc R 1 . .
H H7B 0.1040 0.5540 0.5340 0.040 Uiso calc R 1 . .
H H7C 0.2302 0.6689 0.4304 0.040 Uiso calc R 1 . .
C C8 -0.0436(3) 0.7327(3) 0.6537(3) 0.0256(7) Uani d . 1 . .
H H8A -0.1117 0.7662 0.6067 0.038 Uiso calc R 1 . .
H H8B -0.0483 0.7909 0.7072 0.038 Uiso calc R 1 . .
H H8C -0.0747 0.6326 0.7007 0.038 Uiso calc R 1 . .
C C9 0.6016(3) 0.8658(3) 0.3878(2) 0.0158(6) Uani d . 1 . .
C C10 0.8407(3) 0.9962(3) 0.1768(2) 0.0211(6) Uani d . 1 . .
H H10A 0.9090 1.0131 0.2204 0.025 Uiso calc R 1 . .
H H10B 0.8531 0.9004 0.1655 0.025 Uiso calc R 1 . .
C C11 0.8740(3) 1.1104(3) 0.0584(2) 0.0198(6) Uani d . 1 . .
C C12 0.8062(3) 1.0952(3) -0.0244(3) 0.0243(7) Uani d . 1 . .
H H12 0.7392 1.0127 -0.0055 0.029 Uiso calc R 1 . .
C C13 0.8346(3) 1.1978(3) -0.1334(3) 0.0290(7) Uani d . 1 . .
H H13 0.7881 1.1855 -0.1891 0.035 Uiso calc R 1 . .
C C14 0.9310(4) 1.3184(3) -0.1609(3) 0.0306(8) Uani d . 1 . .
H H14 0.9511 1.3891 -0.2358 0.037 Uiso calc R 1 . .
C C15 0.9979(4) 1.3362(3) -0.0802(3) 0.0306(8) Uani d . 1 . .
H H15 1.0637 1.4194 -0.0992 0.037 Uiso calc R 1 . .
C C16 0.9693(3) 1.2323(3) 0.0298(3) 0.0250(7) Uani d . 1 . .
H H16 1.0156 1.2455 0.0853 0.030 Uiso calc R 1 . .
C C17 0.4444(3) 0.5381(3) 0.7324(2) 0.0168(6) Uani d . 1 . .
C C18 0.3865(3) 0.5766(3) 0.8354(2) 0.0203(6) Uani d . 1 . .
H H18 0.3649 0.6724 0.8308 0.024 Uiso calc R 1 . .
C C19 0.3599(3) 0.4755(3) 0.9452(3) 0.0212(6) Uani d . 1 . .
H H19 0.3188 0.5013 1.0163 0.025 Uiso calc R 1 . .
C C20 0.3937(3) 0.3364(3) 0.9507(2) 0.0197(6) Uani d . 1 . .
C C21 0.4509(3) 0.2970(3) 0.8484(2) 0.0202(6) Uani d . 1 . .
H H21 0.4732 0.2014 0.8531 0.024 Uiso calc R 1 . .
C C22 0.4755(3) 0.3981(3) 0.7388(2) 0.0202(6) Uani d . 1 . .
H H22 0.5137 0.3715 0.6678 0.024 Uiso calc R 1 . .

loop_
_atom_site_aniso_label
_atom_site_aniso_U_11
_atom_site_aniso_U_22
_atom_site_aniso_U_33
_atom_site_aniso_U_12
_atom_site_aniso_U_13
_atom_site_aniso_U_23
Br1 0.02959(18) 0.02257(16) 0.01791(15) -0.00197(12) -0.00961(12) 0.00337(12)
S1 0.0185(4) 0.0162(3) 0.0149(3) 0.0032(3) -0.0018(3) -0.0005(3)
S2 0.0162(4) 0.0236(4) 0.0205(4) 0.0054(3) -0.0041(3) -0.0002(3)
O1 0.0258(12) 0.0285(12) 0.0251(12) 0.0089(10) -0.0013(9) 0.0094(9)
N1 0.0154(13) 0.0186(12) 0.0158(12) 0.0009(10) -0.0043(10) 0.0014(10)
C1 0.0181(15) 0.0129(13) 0.0176(14) 0.0016(11) -0.0075(12) -0.0066(11)
C2 0.0177(15) 0.0172(14) 0.0153(14) 0.0004(11) -0.0040(11) -0.0001(11)
C3 0.0163(15) 0.0191(14) 0.0175(14) 0.0018(12) -0.0060(12) -0.0035(12)
C4 0.0173(15) 0.0186(14) 0.0209(15) 0.0046(12) -0.0054(12) -0.0036(12)
C5 0.0205(15) 0.0197(15) 0.0154(14) 0.0034(12) -0.0049(12) -0.0027(12)
C6 0.0153(14) 0.0166(13) 0.0126(13) 0.0035(11) -0.0060(11) -0.0023(11)
C7 0.0238(17) 0.0280(16) 0.0337(18) 0.0017(13) -0.0137(14) -0.0124(14)
C8 0.0162(15) 0.0254(16) 0.0288(17) 0.0011(13) -0.0051(13) -0.0004(13)
C9 0.0185(14) 0.0148(13) 0.0134(13) 0.0004(11) -0.0048(11) -0.0034(11)
C10 0.0168(15) 0.0216(15) 0.0199(15) 0.0026(12) -0.0010(12) -0.0036(12)
C11 0.0167(15) 0.0192(14) 0.0190(15) 0.0046(12) 0.0003(12) -0.0052(12)
C12 0.0210(16) 0.0254(16) 0.0224(16) -0.0034(13) -0.0029(13) -0.0051(13)
C13 0.0250(17) 0.0389(19) 0.0197(16) 0.0040(14) -0.0079(13) -0.0026(14)
C14 0.0350(19) 0.0254(17) 0.0206(16) 0.0059(15) -0.0027(14) 0.0032(13)
C15 0.0343(19) 0.0179(15) 0.0315(18) -0.0040(14) -0.0017(15) -0.0042(14)
C16 0.0258(17) 0.0248(16) 0.0229(16) 0.0013(13) -0.0054(13) -0.0072(13)
C17 0.0150(14) 0.0180(14) 0.0160(14) -0.0014(11) -0.0068(11) -0.0009(11)
C18 0.0227(16) 0.0164(14) 0.0236(15) 0.0029(12) -0.0106(13) -0.0054(12)
C19 0.0236(16) 0.0234(15) 0.0189(15) 0.0034(13) -0.0095(12) -0.0067(12)
C20 0.0191(15) 0.0189(14) 0.0165(14) -0.0018(12) -0.0072(12) 0.0033(12)
C21 0.0220(16) 0.0139(14) 0.0232(15) 0.0014(12) -0.0076(12) -0.0026(12)
C22 0.0207(15) 0.0221(15) 0.0151(14) 0.0040(12) -0.0037(12) -0.0035(12)

loop_
_atom_type_symbol
_atom_type_description
_atom_type_scat_dispersion_real
_atom_type_scat_dispersion_imag
_atom_type_scat_source
C C 0.0033 0.0016 'International Tables Vol C Tables 4.2.6.8 and 6.1.1.4'
H H 0.0000 0.0000 'International Tables Vol C Tables 4.2.6.8 and 6.1.1.4'
N N 0.0061 0.0033 'International Tables Vol C Tables 4.2.6.8 and 6.1.1.4'
O O 0.0106 0.0060 'International Tables Vol C Tables 4.2.6.8 and 6.1.1.4'
S S 0.1246 0.1234 'International Tables Vol C Tables 4.2.6.8 and 6.1.1.4'
Br Br -0.2901 2.4595 'International Tables Vol C Tables 4.2.6.8 and 6.1.1.4'

loop_
_geom_angle_atom_site_label_1
_geom_angle_atom_site_label_2
_geom_angle_atom_site_label_3
_geom_angle_site_symmetry_1
_geom_angle_site_symmetry_3
_geom_angle
_geom_angle_publ_flag
C9 S1 C10 . . 104.06(13) ?
C1 N1 C17 . . 127.3(2) ?
C1 N1 H1 . . 113(2) ?
C17 N1 H1 . . 120(2) ?
N1 C1 C6 . . 122.4(2) ?
N1 C1 C2 . . 116.2(2) ?
C6 C1 C2 . . 121.4(2) ?
C1 C2 C3 . . 114.7(2) ?
C1 C2 H2A . . 108.6 ?
C3 C2 H2A . . 108.6 ?
C1 C2 H2B . . 108.6 ?
C3 C2 H2B . . 108.6 ?
H2A C2 H2B . . 107.6 ?
C4 C3 C7 . . 111.0(2) ?
C4 C3 C2 . . 106.0(2) ?
C7 C3 C2 . . 111.0(2) ?
C4 C3 C8 . . 109.5(2) ?
C7 C3 C8 . . 109.9(2) ?
C2 C3 C8 . . 109.4(2) ?
C5 C4 C3 . . 115.2(2) ?
C5 C4 H4A . . 108.5 ?
C3 C4 H4A . . 108.5 ?
C5 C4 H4B . . 108.5 ?
C3 C4 H4B . . 108.5 ?
H4A C4 H4B . . 107.5 ?
O1 C5 C6 . . 121.5(3) ?
O1 C5 C4 . . 117.6(2) ?
C6 C5 C4 . . 120.9(2) ?
C1 C6 C9 . . 124.3(2) ?
C1 C6 C5 . . 116.5(2) ?
C9 C6 C5 . . 119.2(2) ?
C3 C7 H7A . . 109.5 ?
C3 C7 H7B . . 109.5 ?
H7A C7 H7B . . 109.5 ?
C3 C7 H7C . . 109.5 ?
H7A C7 H7C . . 109.5 ?
H7B C7 H7C . . 109.5 ?
C3 C8 H8A . . 109.5 ?
C3 C8 H8B . . 109.5 ?
H8A C8 H8B . . 109.5 ?
C3 C8 H8C . . 109.5 ?
H8A C8 H8C . . 109.5 ?
H8B C8 H8C . . 109.5 ?
C6 C9 S2 . . 125.9(2) ?
C6 C9 S1 . . 116.85(19) ?
S2 C9 S1 . . 117.21(16) ?
C11 C10 S1 . . 104.63(18) ?
C11 C10 H10A . . 110.8 ?
S1 C10 H10A . . 110.8 ?
C11 C10 H10B . . 110.8 ?
S1 C10 H10B . . 110.8 ?
H10A C10 H10B . . 108.9 ?
C16 C11 C12 . . 118.4(3) ?
C16 C11 C10 . . 121.7(3) ?
C12 C11 C10 . . 119.9(3) ?
C13 C12 C11 . . 121.2(3) ?
C13 C12 H12 . . 119.4 ?
C11 C12 H12 . . 119.4 ?
C14 C13 C12 . . 119.6(3) ?
C14 C13 H13 . . 120.2 ?
C12 C13 H13 . . 120.2 ?
C15 C14 C13 . . 120.1(3) ?
C15 C14 H14 . . 119.9 ?
C13 C14 H14 . . 119.9 ?
C14 C15 C16 . . 120.2(3) ?
C14 C15 H15 . . 119.9 ?
C16 C15 H15 . . 119.9 ?
C11 C16 C15 . . 120.4(3) ?
C11 C16 H16 . . 119.8 ?
C15 C16 H16 . . 119.8 ?
C18 C17 C22 . . 120.1(2) ?
C18 C17 N1 . . 121.1(2) ?
C22 C17 N1 . . 118.6(2) ?
C17 C18 C19 . . 120.0(3) ?
C17 C18 H18 . . 120.0 ?
C19 C18 H18 . . 120.0 ?
C18 C19 C20 . . 119.4(3) ?
C18 C19 H19 . . 120.3 ?
C20 C19 H19 . . 120.3 ?
C21 C20 C19 . . 120.9(3) ?
C21 C20 Br1 . . 120.2(2) ?
C19 C20 Br1 . . 118.9(2) ?
C20 C21 C22 . . 119.4(3) ?
C20 C21 H21 . . 120.3 ?
C22 C21 H21 . . 120.3 ?
C21 C22 C17 . . 120.1(3) ?
C21 C22 H22 . . 120.0 ?
C17 C22 H22 . . 120.0 ?

loop_
_geom_bond_atom_site_label_1
_geom_bond_atom_site_label_2
_geom_bond_site_symmetry_2
_geom_bond_distance
_geom_bond_publ_flag
Br1 C20 . 1.895(3) ?
S1 C9 . 1.763(3) ?
S1 C10 . 1.820(3) ?
S2 C9 . 1.686(3) ?
O1 C5 . 1.224(3) ?
N1 C1 . 1.321(3) ?
N1 C17 . 1.427(3) ?
N1 H1 . 0.884(10) ?
C1 C6 . 1.424(3) ?
C1 C2 . 1.506(4) ?
C2 C3 . 1.527(4) ?
C2 H2A . 0.9900 ?
C2 H2B . 0.9900 ?
C3 C4 . 1.518(4) ?
C3 C7 . 1.524(4) ?
C3 C8 . 1.532(4) ?
C4 C5 . 1.504(4) ?
C4 H4A . 0.9900 ?
C4 H4B . 0.9900 ?
C5 C6 . 1.465(4) ?
C6 C9 . 1.444(4) ?
C7 H7A . 0.9800 ?
C7 H7B . 0.9800 ?
C7 H7C . 0.9800 ?
C8 H8A . 0.9800 ?
C8 H8B . 0.9800 ?
C8 H8C . 0.9800 ?
C10 C11 . 1.511(4) ?
C10 H10A . 0.9900 ?
C10 H10B . 0.9900 ?
C11 C16 . 1.384(4) ?
C11 C12 . 1.394(4) ?
C12 C13 . 1.383(4) ?
C12 H12 . 0.9500 ?
C13 C14 . 1.382(4) ?
C13 H13 . 0.9500 ?
C14 C15 . 1.373(4) ?
C14 H14 . 0.9500 ?
C15 C16 . 1.396(4) ?
C15 H15 . 0.9500 ?
C16 H16 . 0.9500 ?
C17 C18 . 1.382(4) ?
C17 C22 . 1.388(4) ?
C18 C19 . 1.385(4) ?
C18 H18 . 0.9500 ?
C19 C20 . 1.388(4) ?
C19 H19 . 0.9500 ?
C20 C21 . 1.379(4) ?
C21 C22 . 1.385(4) ?
C21 H21 . 0.9500 ?
C22 H22 . 0.9500 ?

loop_
_geom_hbond_atom_site_label_D
_geom_hbond_atom_site_label_H
_geom_hbond_atom_site_label_A
_geom_hbond_site_symmetry_A
_geom_hbond_distance_DH
_geom_hbond_distance_HA
_geom_hbond_distance_DA
_geom_hbond_angle_DHA
_geom_hbond_publ_flag
N1 H1 S2 . 0.880(10) 2.10(2) 2.905(2) 151(3) yes

loop_
_geom_torsion_atom_site_label_1
_geom_torsion_atom_site_label_2
_geom_torsion_atom_site_label_3
_geom_torsion_atom_site_label_4
_geom_torsion_site_symmetry_1
_geom_torsion_site_symmetry_2
_geom_torsion_site_symmetry_3
_geom_torsion_site_symmetry_4
_geom_torsion
_geom_torsion_publ_flag
C17 N1 C1 C6 . . . . 172.3(3) ?
C17 N1 C1 C2 . . . . -8.4(4) ?
N1 C1 C2 C3 . . . . -152.6(2) ?
C6 C1 C2 C3 . . . . 26.7(4) ?
C1 C2 C3 C4 . . . . -53.7(3) ?
C1 C2 C3 C7 . . . . 66.9(3) ?
C1 C2 C3 C8 . . . . -171.7(2) ?
C7 C3 C4 C5 . . . . -68.6(3) ?
C2 C3 C4 C5 . . . . 52.0(3) ?
C8 C3 C4 C5 . . . . 169.9(2) ?
C3 C4 C5 O1 . . . . 158.1(3) ?
C3 C4 C5 C6 . . . . -23.4(4) ?
N1 C1 C6 C9 . . . . 3.5(4) ?
C2 C1 C6 C9 . . . . -175.8(2) ?
N1 C1 C6 C5 . . . . -174.7(2) ?
C2 C1 C6 C5 . . . . 6.0(4) ?
O1 C5 C6 C1 . . . . 170.7(3) ?
C4 C5 C6 C1 . . . . -7.8(4) ?
O1 C5 C6 C9 . . . . -7.6(4) ?
C4 C5 C6 C9 . . . . 173.9(2) ?
C1 C6 C9 S2 . . . . 3.1(4) ?
C5 C6 C9 S2 . . . . -178.7(2) ?
C1 C6 C9 S1 . . . . -179.3(2) ?
C5 C6 C9 S1 . . . . -1.2(3) ?
C10 S1 C9 C6 . . . . -172.8(2) ?
C10 S1 C9 S2 . . . . 4.9(2) ?
C9 S1 C10 C11 . . . . 174.14(19) ?
S1 C10 C11 C16 . . . . 109.1(3) ?
S1 C10 C11 C12 . . . . -69.9(3) ?
C16 C11 C12 C13 . . . . 1.0(4) ?
C10 C11 C12 C13 . . . . -179.9(3) ?
C11 C12 C13 C14 . . . . -0.5(5) ?
C12 C13 C14 C15 . . . . -0.2(5) ?
C13 C14 C15 C16 . . . . 0.3(5) ?
C12 C11 C16 C15 . . . . -0.8(4) ?
C10 C11 C16 C15 . . . . -179.9(3) ?
C14 C15 C16 C11 . . . . 0.2(5) ?
C1 N1 C17 C18 . . . . -58.6(4) ?
C1 N1 C17 C22 . . . . 125.4(3) ?
C22 C17 C18 C19 . . . . 0.2(4) ?
N1 C17 C18 C19 . . . . -175.6(2) ?
C17 C18 C19 C20 . . . . 0.8(4) ?
C18 C19 C20 C21 . . . . -1.1(4) ?
C18 C19 C20 Br1 . . . . 176.4(2) ?
C19 C20 C21 C22 . . . . 0.3(4) ?
Br1 C20 C21 C22 . . . . -177.1(2) ?
C20 C21 C22 C17 . . . . 0.7(4) ?
C18 C17 C22 C21 . . . . -1.0(4) ?
N1 C17 C22 C21 . . . . 174.9(2) ?

loop_
_cod_related_entry_id
_cod_related_entry_database
_cod_related_entry_code
1 ChemSpider 24741801
